data_7702637
loop_
_publ_author_name
'Llusar, Rosa'
'Uriel, Santiago'
'Vicent, Cristian'

_publ_section_title
;
 Transition metal incorporation into seleno-bridged cubane type clusters
 of molybdenum and tungsten. X-Ray crystal structures of the first
 [Mo3CuSe4] derivatives&#x2020;
;
_journal_issue 19
_journal_name_full 'Journal of the Chemical Society, Dalton Transactions'
_journal_page_first 2813
_journal_paper_doi 10.1039/b104262a
_journal_year 2001
_chemical_formula_sum 'C18 H48 Cl4 Cu F6 Mo3 P7 Se4'
_chemical_formula_weight 1404.35
_space_group_IT_number 14
_space_group_name_Hall '-P 2yn'
_space_group_name_H-M_alt 'P 1 21/n 1'
_symmetry_cell_setting monoclinic
_symmetry_space_group_name_H-M 'P 1 21/n 1'
_atom_sites_solution_hydrogens geom
_atom_sites_solution_primary direct
_atom_sites_solution_secondary difmap
_audit_creation_method SHELXL-97
_cell_angle_alpha 90.00
_cell_angle_beta 90.180(14)
_cell_angle_gamma 90.00
_cell_formula_units_Z 4
_cell_length_a 12.607(6)
_cell_length_b 15.879(8)
_cell_length_c 21.314(11)
_cell_measurement_temperature 293(2)
_cell_volume 4267(4)
_computing_cell_refinement 'Bruker SMART'
_computing_data_collection 'Bruker SMART'
_computing_data_reduction 'Bruker SHELXTL'
_computing_molecular_graphics 'Bruker SHELXTL'
_computing_publication_material 'Bruker SHELXTL'
_computing_structure_refinement 'SHELXL-97 (Sheldrick, 1997)'
_computing_structure_solution 'SHELXS-97 (Sheldrick, 1990)'
_diffrn_ambient_temperature 293(2)
_diffrn_measured_fraction_theta_full 0.996
_diffrn_measured_fraction_theta_max 0.996
_diffrn_measurement_device_type 'CCD area detector'
_diffrn_measurement_method 'phi and omega scans'
_diffrn_radiation_monochromator graphite
_diffrn_radiation_source 'fine-focus sealed tube'
_diffrn_radiation_type MoK\a
_diffrn_radiation_wavelength 0.71073
_diffrn_reflns_av_R_equivalents 0.1368
_diffrn_reflns_av_sigmaI/netI 0.2202
_diffrn_reflns_limit_h_max 12
_diffrn_reflns_limit_h_min -13
_diffrn_reflns_limit_k_max 16
_diffrn_reflns_limit_k_min -14
_diffrn_reflns_limit_l_max 22
_diffrn_reflns_limit_l_min -22
_diffrn_reflns_number 18013
_diffrn_reflns_theta_full 22.01
_diffrn_reflns_theta_max 22.01
_diffrn_reflns_theta_min 1.60
_exptl_absorpt_coefficient_mu 5.320
_exptl_absorpt_correction_T_max 1.955437
_exptl_absorpt_correction_T_min 1.349658
_exptl_absorpt_correction_type 'Bruker SADABS'
_exptl_crystal_colour red
_exptl_crystal_density_diffrn 2.186
_exptl_crystal_density_method 'not measured'
_exptl_crystal_description prism
_exptl_crystal_F_000 2696
_exptl_crystal_size_max 0.11
_exptl_crystal_size_mid 0.09
_exptl_crystal_size_min 0.05
_refine_diff_density_max 1.883
_refine_diff_density_min -0.691
_refine_diff_density_rms 0.189
_refine_ls_extinction_method none
_refine_ls_goodness_of_fit_ref 0.763
_refine_ls_hydrogen_treatment mixed
_refine_ls_matrix_type full
_refine_ls_number_parameters 340
_refine_ls_number_reflns 5215
_refine_ls_number_restraints 0
_refine_ls_restrained_S_all 0.763
_refine_ls_R_factor_all 0.1237
_refine_ls_R_factor_gt 0.0615
_refine_ls_shift/su_max 0.002
_refine_ls_shift/su_mean 0.000
_refine_ls_structure_factor_coef Fsqd
_refine_ls_weighting_details 'calc w==1/[\s^2^(Fo^2^)+(0.0306P)^2^+0.0000P] where P==(Fo^2^+2Fc^2^)/3'
_refine_ls_weighting_scheme calc
_refine_ls_wR_factor_gt 0.1181
_refine_ls_wR_factor_ref 0.1299
_reflns_number_gt 2474
_reflns_number_total 5215
_reflns_threshold_expression >2sigma(I)
_cod_data_source_file b104262a.txt
_cod_data_source_block '[Mo3CuSe4Cl4(dmpe)4]PF6_(4)'
_cod_depositor_comments
;
The following automatic conversions were performed:

data item '_symmetry_cell_setting' value 'Monoclinic' was changed to
'monoclinic' in accordance with the
/home/saulius/struct/COD-crude-data/automatic-downloads/DataCite-retrospective/RSC/depositions/lib/dictionaries/cif_core.dic
dictionary named 'cif_core.dic' version 2.4.2 last updated on
2011-04-26.

Automatic conversion script
Id: cif_fix_values 6909 2019-04-08 15:41:33Z antanas 
;
_cod_original_sg_symbol_H-M P2(1)/n
_cod_database_code 7702637

loop_
_symmetry_equiv_pos_as_xyz
'x, y, z'
'-x+1/2, y+1/2, -z+1/2'
'-x, -y, -z'
'x-1/2, -y-1/2, z-1/2'

loop_
_atom_site_label
_atom_site_type_symbol
_atom_site_fract_x
_atom_site_fract_y
_atom_site_fract_z
_atom_site_U_iso_or_equiv
_atom_site_adp_type
_atom_site_occupancy
_atom_site_symmetry_multiplicity
_atom_site_calc_flag
_atom_site_refinement_flags
_atom_site_disorder_assembly
_atom_site_disorder_group
Mo1 Mo 0.12239(11) 0.76352(11) 0.07122(7) 0.0252(4) Uani 1 1 d . . .
Mo2 Mo 0.33616(12) 0.76517(11) 0.02896(7) 0.0275(5) Uani 1 1 d . . .
Mo3 Mo 0.29107(12) 0.76945(10) 0.15936(7) 0.0261(5) Uani 1 1 d . . .
Cu1 Cu 0.25321(18) 0.62039(14) 0.09003(10) 0.0330(6) Uani 1 1 d . . .
Se1 Se 0.24708(15) 0.88418(12) 0.08386(9) 0.0325(5) Uani 1 1 d . . .
Se2 Se 0.13141(14) 0.67706(13) 0.16495(8) 0.0317(5) Uani 1 1 d . . .
Se3 Se 0.19973(14) 0.66999(14) -0.01125(8) 0.0352(6) Uani 1 1 d . . .
Se4 Se 0.42462(14) 0.67915(13) 0.11135(8) 0.0324(6) Uani 1 1 d . . .
Cl1 Cl 0.0461(4) 0.8575(3) -0.0105(2) 0.0491(15) Uani 1 1 d . . .
Cl2 Cl 0.4868(4) 0.8654(4) 0.0273(2) 0.0548(17) Uani 1 1 d . . .
Cl3 Cl 0.2109(4) 0.8679(3) 0.2362(2) 0.0515(16) Uani 1 1 d . . .
Cl4 Cl 0.2541(5) 0.4813(3) 0.0985(3) 0.0612(17) Uani 1 1 d . . .
P2 P -0.0256(4) 0.8464(4) 0.1280(2) 0.0363(15) Uani 1 1 d . . .
P1 P -0.0424(4) 0.6780(4) 0.0463(2) 0.0341(14) Uani 1 1 d . . .
P3 P 0.4589(4) 0.6828(4) -0.0413(2) 0.0418(16) Uani 1 1 d . . .
P4 P 0.3181(4) 0.8430(4) -0.0765(2) 0.0426(16) Uani 1 1 d . . .
P5 P 0.3362(4) 0.6906(4) 0.2585(2) 0.0407(16) Uani 1 1 d . . .
P6 P 0.4507(4) 0.8556(4) 0.2025(2) 0.0395(15) Uani 1 1 d . . .
C1 C -0.0468(14) 0.5689(13) 0.0668(9) 0.055(7) Uani 1 1 d . . .
H1A H -0.0285 0.5624 0.1103 0.082 Uiso 1 1 calc R . .
H1B H 0.0029 0.5383 0.0415 0.082 Uiso 1 1 calc R . .
H1C H -0.1170 0.5476 0.0596 0.082 Uiso 1 1 calc R . .
C2 C -0.0780(13) 0.6772(12) -0.0364(8) 0.052(7) Uani 1 1 d . . .
H2A H -0.0797 0.7340 -0.0519 0.078 Uiso 1 1 calc R . .
H2B H -0.1466 0.6520 -0.0415 0.078 Uiso 1 1 calc R . .
H2C H -0.0264 0.6454 -0.0594 0.078 Uiso 1 1 calc R . .
C3 C -0.1566(14) 0.7221(13) 0.0895(9) 0.045(6) Uani 1 1 d . . .
H3A H -0.2223 0.7043 0.0697 0.055 Uiso 1 1 calc R . .
H3B H -0.1561 0.7017 0.1323 0.055 Uiso 1 1 calc R . .
C4 C -0.1493(14) 0.8173(14) 0.0890(9) 0.051(6) Uani 1 1 d . . .
H4A H -0.2092 0.8415 0.1110 0.061 Uiso 1 1 calc R . .
H4B H -0.1498 0.8381 0.0462 0.061 Uiso 1 1 calc R . .
C5 C -0.0534(14) 0.8220(13) 0.2071(7) 0.052(6) Uani 1 1 d . . .
H5A H -0.0588 0.7620 0.2119 0.078 Uiso 1 1 calc R . .
H5B H -0.1193 0.8478 0.2190 0.078 Uiso 1 1 calc R . .
H5C H 0.0026 0.8429 0.2334 0.078 Uiso 1 1 calc R . .
C6 C -0.0175(15) 0.9594(13) 0.1220(9) 0.061(7) Uani 1 1 d . . .
H6A H -0.0020 0.9749 0.0795 0.092 Uiso 1 1 calc R . .
H6B H 0.0378 0.9798 0.1491 0.092 Uiso 1 1 calc R . .
H6C H -0.0839 0.9839 0.1342 0.092 Uiso 1 1 calc R . .
C7 C 0.4316(15) 0.5750(12) -0.0518(9) 0.057(7) Uani 1 1 d . . .
H7A H 0.4320 0.5472 -0.0118 0.085 Uiso 1 1 calc R . .
H7B H 0.4847 0.5504 -0.0782 0.085 Uiso 1 1 calc R . .
H7C H 0.3631 0.5685 -0.0710 0.085 Uiso 1 1 calc R . .
C8 C 0.5951(13) 0.6847(14) -0.0206(8) 0.059(7) Uani 1 1 d . . .
H8A H 0.6170 0.7418 -0.0134 0.088 Uiso 1 1 calc R . .
H8B H 0.6362 0.6609 -0.0540 0.088 Uiso 1 1 calc R . .
H8C H 0.6059 0.6523 0.0170 0.088 Uiso 1 1 calc R . .
C9 C 0.4560(15) 0.7261(16) -0.1208(8) 0.059(7) Uani 1 1 d . . .
H9A H 0.5223 0.7131 -0.1416 0.070 Uiso 1 1 calc R . .
H9B H 0.3991 0.6997 -0.1444 0.070 Uiso 1 1 calc R . .
C10 C 0.4400(15) 0.8187(14) -0.1207(9) 0.054(7) Uani 1 1 d . . .
H10A H 0.4335 0.8392 -0.1634 0.065 Uiso 1 1 calc R . .
H10B H 0.5003 0.8463 -0.1012 0.065 Uiso 1 1 calc R . .
C11 C 0.3088(16) 0.9563(12) -0.0757(9) 0.065(7) Uani 1 1 d . . .
H11A H 0.3602 0.9788 -0.0469 0.098 Uiso 1 1 calc R . .
H11B H 0.2389 0.9727 -0.0628 0.098 Uiso 1 1 calc R . .
H11C H 0.3224 0.9778 -0.1170 0.098 Uiso 1 1 calc R . .
C12 C 0.2162(13) 0.8128(14) -0.1328(8) 0.054(7) Uani 1 1 d . . .
H12A H 0.2154 0.7526 -0.1371 0.081 Uiso 1 1 calc R . .
H12B H 0.2313 0.8381 -0.1727 0.081 Uiso 1 1 calc R . .
H12C H 0.1483 0.8318 -0.1183 0.081 Uiso 1 1 calc R . .
C13 C 0.2440(15) 0.6984(14) 0.3230(8) 0.066(7) Uani 1 1 d . . .
H13A H 0.2248 0.7563 0.3292 0.098 Uiso 1 1 calc R . .
H13B H 0.2766 0.6769 0.3605 0.098 Uiso 1 1 calc R . .
H13C H 0.1815 0.6661 0.3136 0.098 Uiso 1 1 calc R . .
C14 C 0.3610(16) 0.5831(12) 0.2537(10) 0.065(7) Uani 1 1 d . . .
H14A H 0.3007 0.5553 0.2355 0.098 Uiso 1 1 calc R . .
H14B H 0.3740 0.5611 0.2949 0.098 Uiso 1 1 calc R . .
H14C H 0.4221 0.5736 0.2279 0.098 Uiso 1 1 calc R . .
C15 C 0.4605(12) 0.7344(12) 0.2945(7) 0.034(5) Uani 1 1 d . . .
H15A H 0.4636 0.7202 0.3388 0.041 Uiso 1 1 calc R . .
H15B H 0.5223 0.7104 0.2741 0.041 Uiso 1 1 calc R . .
C16 C 0.4599(16) 0.8280(13) 0.2864(8) 0.055(6) Uiso 1 1 d . . .
H16A H 0.5243 0.8516 0.3042 0.066 Uiso 1 1 calc R . .
H16B H 0.4000 0.8518 0.3087 0.066 Uiso 1 1 calc R . .
C17 C 0.4458(15) 0.9698(12) 0.2003(10) 0.068(7) Uani 1 1 d . . .
H17A H 0.3773 0.9886 0.2139 0.101 Uiso 1 1 calc R . .
H17B H 0.4583 0.9889 0.1582 0.101 Uiso 1 1 calc R . .
H17C H 0.4994 0.9924 0.2277 0.101 Uiso 1 1 calc R . .
C18 C 0.5830(13) 0.8341(13) 0.1775(7) 0.054(7) Uani 1 1 d . . .
H18A H 0.5889 0.8452 0.1333 0.081 Uiso 1 1 calc R . .
H18B H 0.5996 0.7761 0.1855 0.081 Uiso 1 1 calc R . .
H18C H 0.6316 0.8695 0.2001 0.081 Uiso 1 1 calc R . .
P10 P 0.7312(4) 0.5283(4) 0.2065(2) 0.067(2) Uani 1 1 d . . .
F10 F 0.7242(4) 0.5535(4) 0.1376(2) 0.101(5) Uiso 1 1 d R A 1
F11 F 0.7403(4) 0.4972(4) 0.2763(2) 0.098(5) Uiso 1 1 d R A 1
F12 F 0.8499(4) 0.5565(4) 0.2118(2) 0.095(10) Uiso 0.55(2) 1 d PR A 1
F13 F 0.6105(4) 0.4948(4) 0.2002(2) 0.077(9) Uiso 0.55(2) 1 d PR A 1
F14 F 0.6894(4) 0.6228(4) 0.2195(2) 0.118(12) Uiso 0.55(2) 1 d PR A 1
F15 F 0.7676(4) 0.4357(4) 0.1869(2) 0.109(11) Uiso 0.55(2) 1 d PR A 1
F16 F 0.6512(4) 0.4511(4) 0.1960(2) 0.142(16) Uiso 0.45(2) 1 d PR A 2
F17 F 0.8142(4) 0.6017(4) 0.2243(2) 0.061(10) Uiso 0.45(2) 1 d PR A 2
F18 F 0.8274(4) 0.4694(4) 0.1872(2) 0.116(15) Uiso 0.45(2) 1 d PR A 2
F19 F 0.6322(4) 0.5784(4) 0.2335(2) 0.119(15) Uiso 0.45(2) 1 d PR A 2

loop_
_atom_site_aniso_label
_atom_site_aniso_U_11
_atom_site_aniso_U_22
_atom_site_aniso_U_33
_atom_site_aniso_U_23
_atom_site_aniso_U_13
_atom_site_aniso_U_12
Mo1 0.0182(9) 0.0245(11) 0.0328(10) 0.0019(9) -0.0037(7) -0.0004(9)
Mo2 0.0314(10) 0.0299(12) 0.0213(10) 0.0030(9) 0.0039(8) -0.0033(9)
Mo3 0.0302(10) 0.0250(11) 0.0231(10) -0.0034(9) -0.0101(8) 0.0016(9)
Cu1 0.0370(15) 0.0280(15) 0.0339(15) -0.0038(12) -0.0021(12) -0.0017(13)
Se1 0.0318(12) 0.0277(13) 0.0379(13) 0.0036(10) -0.0067(10) -0.0038(11)
Se2 0.0316(12) 0.0369(14) 0.0267(12) 0.0037(11) -0.0007(9) 0.0001(11)
Se3 0.0334(12) 0.0458(15) 0.0262(12) -0.0069(11) -0.0016(9) -0.0066(11)
Se4 0.0289(12) 0.0388(15) 0.0294(12) -0.0046(11) -0.0027(9) 0.0069(11)
Cl1 0.056(4) 0.046(4) 0.046(3) 0.016(3) -0.007(3) -0.003(3)
Cl2 0.050(4) 0.057(4) 0.057(4) 0.010(3) -0.025(3) -0.019(3)
Cl3 0.046(3) 0.047(4) 0.061(4) -0.016(3) -0.002(3) 0.012(3)
Cl4 0.071(4) 0.031(3) 0.082(5) -0.002(3) -0.003(3) 0.011(3)
P2 0.029(3) 0.047(4) 0.033(3) -0.001(3) -0.002(3) 0.009(3)
P1 0.027(3) 0.045(4) 0.030(3) -0.002(3) -0.002(2) -0.010(3)
P3 0.035(3) 0.066(5) 0.025(3) -0.008(3) 0.004(2) 0.005(3)
P4 0.038(3) 0.051(4) 0.038(3) 0.015(3) -0.009(3) -0.010(3)
P5 0.035(3) 0.059(5) 0.028(3) 0.007(3) -0.010(3) 0.002(3)
P6 0.031(3) 0.046(4) 0.041(4) -0.008(3) -0.010(3) -0.002(3)
C1 0.042(14) 0.071(18) 0.052(14) -0.019(13) -0.005(11) -0.029(13)
C2 0.035(12) 0.051(16) 0.070(16) 0.038(13) -0.023(11) -0.021(12)
C3 0.034(13) 0.051(16) 0.051(14) -0.023(12) 0.009(11) -0.011(12)
C4 0.042(14) 0.068(19) 0.043(14) -0.011(13) 0.007(11) 0.003(14)
C5 0.054(14) 0.067(17) 0.036(13) 0.013(13) 0.017(11) 0.011(13)
C6 0.052(15) 0.052(17) 0.081(18) 0.000(14) 0.013(13) 0.027(13)
C7 0.052(15) 0.043(16) 0.075(17) -0.018(13) -0.002(12) 0.017(12)
C8 0.048(14) 0.09(2) 0.035(13) -0.016(13) 0.012(10) 0.008(14)
C9 0.039(13) 0.12(2) 0.017(12) -0.015(14) -0.006(10) -0.023(15)
C10 0.065(16) 0.051(17) 0.047(15) 0.035(13) -0.009(12) -0.036(14)
C11 0.085(18) 0.041(16) 0.070(16) 0.039(13) -0.023(13) 0.001(14)
C12 0.032(12) 0.10(2) 0.033(13) 0.036(13) 0.001(10) 0.000(13)
C13 0.084(17) 0.10(2) 0.016(12) 0.003(12) -0.006(11) -0.006(15)
C14 0.066(16) 0.041(16) 0.088(18) 0.005(14) -0.018(14) -0.003(14)
C15 0.014(10) 0.058(16) 0.030(11) 0.015(11) -0.007(8) 0.002(11)
C17 0.062(17) 0.045(17) 0.096(19) -0.017(14) -0.005(14) -0.028(14)
C18 0.052(14) 0.085(19) 0.024(12) -0.009(12) -0.024(10) 0.032(14)
P10 0.068(5) 0.095(6) 0.039(4) 0.013(4) 0.005(3) -0.016(4)

loop_
_atom_type_symbol
_atom_type_description
_atom_type_scat_dispersion_real
_atom_type_scat_dispersion_imag
_atom_type_scat_source
C C 0.0033 0.0016 'International Tables Vol C Tables 4.2.6.8 and 6.1.1.4'
H H 0.0000 0.0000 'International Tables Vol C Tables 4.2.6.8 and 6.1.1.4'
F F 0.0171 0.0103 'International Tables Vol C Tables 4.2.6.8 and 6.1.1.4'
P P 0.1023 0.0942 'International Tables Vol C Tables 4.2.6.8 and 6.1.1.4'
Cl Cl 0.1484 0.1585 'International Tables Vol C Tables 4.2.6.8 and 6.1.1.4'
Se Se -0.0929 2.2259 'International Tables Vol C Tables 4.2.6.8 and 6.1.1.4'
Mo Mo -1.6832 0.6857 'International Tables Vol C Tables 4.2.6.8 and 6.1.1.4'
Cu Cu 0.3201 1.2651 'International Tables Vol C Tables 4.2.6.8 and 6.1.1.4'

loop_
_geom_angle_atom_site_label_1
_geom_angle_atom_site_label_2
_geom_angle_atom_site_label_3
_geom_angle
Se2 Mo1 Cl1 159.06(15)
Se2 Mo1 Se1 108.54(9)
Cl1 Mo1 Se1 81.76(14)
Se2 Mo1 Se3 103.02(10)
Cl1 Mo1 Se3 90.85(15)
Se1 Mo1 Se3 106.57(9)
Se2 Mo1 P1 84.57(13)
Cl1 Mo1 P1 81.96(17)
Se1 Mo1 P1 161.81(15)
Se3 Mo1 P1 81.73(14)
Se2 Mo1 P2 86.26(13)
Cl1 Mo1 P2 75.19(17)
Se1 Mo1 P2 90.79(15)
Se3 Mo1 P2 156.09(13)
P1 Mo1 P2 77.22(18)
Se2 Mo1 Mo3 55.94(7)
Cl1 Mo1 Mo3 137.09(14)
Se1 Mo1 Mo3 55.33(6)
Se3 Mo1 Mo3 101.08(8)
P1 Mo1 Mo3 140.22(14)
P2 Mo1 Mo3 102.34(13)
Se2 Mo1 Cu1 53.44(7)
Cl1 Mo1 Cu1 143.51(15)
Se1 Mo1 Cu1 103.56(9)
Se3 Mo1 Cu1 52.82(8)
P1 Mo1 Cu1 94.36(15)
P2 Mo1 Cu1 139.61(14)
Mo3 Mo1 Cu1 59.88(7)
Se2 Mo1 Mo2 102.94(7)
Cl1 Mo1 Mo2 97.90(14)
Se1 Mo1 Mo2 55.20(7)
Se3 Mo1 Mo2 53.92(6)
P1 Mo1 Mo2 135.64(14)
P2 Mo1 Mo2 145.98(15)
Mo3 Mo1 Mo2 60.00(6)
Cu1 Mo1 Mo2 60.06(7)
Se3 Mo2 Cl2 158.62(15)
Se3 Mo2 Se4 102.80(9)
Cl2 Mo2 Se4 91.18(14)
Se3 Mo2 Se1 108.43(9)
Cl2 Mo2 Se1 82.31(16)
Se4 Mo2 Se1 106.67(9)
Se3 Mo2 P3 84.46(14)
Cl2 Mo2 P3 81.6(2)
Se4 Mo2 P3 81.94(14)
Se1 Mo2 P3 161.85(16)
Se3 Mo2 P4 86.01(14)
Cl2 Mo2 P4 75.25(17)
Se4 Mo2 P4 156.72(15)
Se1 Mo2 P4 90.42(16)
P3 Mo2 P4 77.47(19)
Se3 Mo2 Mo3 102.43(8)
Cl2 Mo2 Mo3 98.86(14)
Se4 Mo2 Mo3 54.02(7)
Se1 Mo2 Mo3 55.27(6)
P3 Mo2 Mo3 135.94(14)
P4 Mo2 Mo3 145.67(16)
Se3 Mo2 Cu1 53.18(8)
Cl2 Mo2 Cu1 143.97(14)
Se4 Mo2 Cu1 52.92(7)
Se1 Mo2 Cu1 103.37(9)
P3 Mo2 Cu1 94.57(16)
P4 Mo2 Cu1 139.13(14)
Mo3 Mo2 Cu1 59.74(7)
Se3 Mo2 Mo1 55.85(7)
Cl2 Mo2 Mo1 137.50(16)
Se4 Mo2 Mo1 101.22(8)
Se1 Mo2 Mo1 55.21(7)
P3 Mo2 Mo1 140.07(15)
P4 Mo2 Mo1 101.52(14)
Mo3 Mo2 Mo1 59.83(5)
Cu1 Mo2 Mo1 59.82(7)
Se4 Mo3 Cl3 158.48(14)
Se4 Mo3 Se1 108.14(9)
Cl3 Mo3 Se1 82.87(15)
Se4 Mo3 Se2 103.44(9)
Cl3 Mo3 Se2 90.48(14)
Se1 Mo3 Se2 106.43(8)
Se4 Mo3 P5 84.56(14)
Cl3 Mo3 P5 81.41(19)
Se1 Mo3 P5 162.55(16)
Se2 Mo3 P5 81.26(14)
Se4 Mo3 P6 85.58(14)
Cl3 Mo3 P6 75.62(17)
Se1 Mo3 P6 90.81(14)
Se2 Mo3 P6 156.48(14)
P5 Mo3 P6 78.01(18)
Se4 Mo3 Cu1 53.47(8)
Cl3 Mo3 Cu1 143.42(15)
Se1 Mo3 Cu1 103.73(9)
Se2 Mo3 Cu1 53.00(7)
P5 Mo3 Cu1 93.42(15)
P6 Mo3 Cu1 138.93(14)
Se4 Mo3 Mo1 102.70(8)
Cl3 Mo3 Mo1 98.76(14)
Se1 Mo3 Mo1 55.34(6)
Se2 Mo3 Mo1 53.72(6)
P5 Mo3 Mo1 134.94(14)
P6 Mo3 Mo1 146.13(14)
Cu1 Mo3 Mo1 60.08(7)
Se4 Mo3 Mo2 55.57(6)
Cl3 Mo3 Mo2 138.12(15)
Se1 Mo3 Mo2 55.27(7)
Se2 Mo3 Mo2 101.35(7)
P5 Mo3 Mo2 139.78(15)
P6 Mo3 Mo2 101.63(13)
Cu1 Mo3 Mo2 60.19(7)
Mo1 Mo3 Mo2 60.17(6)
Cl4 Cu1 Se3 113.75(18)
Cl4 Cu1 Se2 108.86(18)
Se3 Cu1 Se2 107.37(11)
Cl4 Cu1 Se4 111.62(18)
Se3 Cu1 Se4 107.12(11)
Se2 Cu1 Se4 107.88(11)
Cl4 Cu1 Mo3 142.21(18)
Se3 Cu1 Mo3 104.03(11)
Se2 Cu1 Mo3 56.28(8)
Se4 Cu1 Mo3 54.88(7)
Cl4 Cu1 Mo1 144.39(18)
Se3 Cu1 Mo1 56.40(8)
Se2 Cu1 Mo1 54.49(7)
Se4 Cu1 Mo1 103.80(10)
Mo3 Cu1 Mo1 60.04(7)
Cl4 Cu1 Mo2 147.30(18)
Se3 Cu1 Mo2 54.81(8)
Se2 Cu1 Mo2 103.83(10)
Se4 Cu1 Mo2 55.88(8)
Mo3 Cu1 Mo2 60.07(7)
Mo1 Cu1 Mo2 60.12(7)
Mo2 Se1 Mo3 69.46(8)
Mo2 Se1 Mo1 69.59(8)
Mo3 Se1 Mo1 69.32(7)
Cu1 Se2 Mo1 72.06(9)
Cu1 Se2 Mo3 70.72(9)
Mo1 Se2 Mo3 70.34(7)
Cu1 Se3 Mo2 72.01(9)
Cu1 Se3 Mo1 70.78(9)
Mo2 Se3 Mo1 70.23(8)
Cu1 Se4 Mo3 71.65(9)
Cu1 Se4 Mo2 71.20(8)
Mo3 Se4 Mo2 70.41(8)
C5 P2 C6 107.3(10)
C5 P2 C4 101.9(9)
C6 P2 C4 105.6(10)
C5 P2 Mo1 118.7(7)
C6 P2 Mo1 115.6(6)
C4 P2 Mo1 105.9(7)
C1 P1 C2 102.8(9)
C1 P1 C3 102.8(9)
C2 P1 C3 107.1(9)
C1 P1 Mo1 119.6(6)
C2 P1 Mo1 113.9(6)
C3 P1 Mo1 109.4(6)
C7 P3 C8 103.7(10)
C7 P3 C9 104.2(10)
C8 P3 C9 103.9(9)
C7 P3 Mo2 117.4(7)
C8 P3 Mo2 116.0(6)
C9 P3 Mo2 110.2(8)
C11 P4 C12 102.9(10)
C11 P4 C10 105.5(10)
C12 P4 C10 101.3(9)
C11 P4 Mo2 118.4(7)
C12 P4 Mo2 120.6(6)
C10 P4 Mo2 105.9(6)
C14 P5 C13 103.2(10)
C14 P5 C15 103.8(9)
C13 P5 C15 101.7(8)
C14 P5 Mo3 118.6(7)
C13 P5 Mo3 117.3(7)
C15 P5 Mo3 110.2(6)
C18 P6 C17 102.4(10)
C18 P6 C16 100.9(9)
C17 P6 C16 105.3(10)
C18 P6 Mo3 121.1(7)
C17 P6 Mo3 119.4(7)
C16 P6 Mo3 105.3(7)
C4 C3 P1 109.1(13)
C3 C4 P2 107.6(15)
C10 C9 P3 111.9(14)
C9 C10 P4 108.7(13)
C16 C15 P5 108.5(12)
C15 C16 P6 110.3(14)
F10 P10 F12 92.6
F10 P10 F11 176.7
F12 P10 F11 87.4
F10 P10 F18 86.9
F12 P10 F18 57.0
F11 P10 F18 90.4
F10 P10 F19 100.1
F12 P10 F19 125.6
F11 P10 F19 82.5
F18 P10 F19 172.1
F10 P10 F15 90.3
F12 P10 F15 90.4
F11 P10 F15 86.4
F18 P10 F15 33.8
F19 P10 F15 141.5
F10 P10 F16 91.8
F12 P10 F16 146.1
F11 P10 F16 86.3
F18 P10 F16 89.7
F19 P10 F16 86.5
F15 P10 F16 56.0
F10 P10 F17 94.1
F12 P10 F17 32.4
F11 P10 F17 87.7
F18 P10 F17 89.5
F19 P10 F17 93.6
F15 P10 F17 122.7
F16 P10 F17 173.9
F10 P10 F14 84.5
F12 P10 F14 91.9
F11 P10 F14 98.8
F18 P10 F14 147.3
F19 P10 F14 38.4
F15 P10 F14 174.4
F16 P10 F14 122.0
F17 P10 F14 59.9
F10 P10 F13 87.4
F12 P10 F13 177.3
F11 P10 F13 92.4
F18 P10 F13 120.3
F19 P10 F13 57.0
F15 P10 F13 86.9
F16 P10 F13 31.3
F17 P10 F13 150.3
F14 P10 F13 90.8

loop_
_geom_bond_atom_site_label_1
_geom_bond_atom_site_label_2
_geom_bond_distance
Mo1 Se2 2.426(3)
Mo1 Cl1 2.485(5)
Mo1 Se1 2.492(3)
Mo1 Se3 2.501(3)
Mo1 P1 2.536(5)
Mo1 P2 2.587(5)
Mo1 Mo3 2.835(2)
Mo1 Cu1 2.836(3)
Mo1 Mo2 2.844(2)
Mo2 Se3 2.443(3)
Mo2 Cl2 2.477(5)
Mo2 Se4 2.486(3)
Mo2 Se1 2.492(3)
Mo2 P3 2.522(6)
Mo2 P4 2.575(6)
Mo2 Mo3 2.839(2)
Mo2 Cu1 2.843(3)
Mo3 Se4 2.439(3)
Mo3 Cl3 2.482(5)
Mo3 Se1 2.492(3)
Mo3 Se2 2.494(3)
Mo3 P5 2.520(5)
Mo3 P6 2.599(5)
Mo3 Cu1 2.830(3)
Cu1 Cl4 2.216(6)
Cu1 Se3 2.393(3)
Cu1 Se2 2.394(3)
Cu1 Se4 2.396(3)
P2 C5 1.766(16)
P2 C6 1.80(2)
P2 C4 1.824(18)
P1 C1 1.79(2)
P1 C2 1.818(17)
P1 C3 1.848(17)
P3 C7 1.76(2)
P3 C8 1.772(17)
P3 C9 1.829(18)
P4 C11 1.80(2)
P4 C12 1.819(17)
P4 C10 1.84(2)
P5 C14 1.738(19)
P5 C13 1.808(17)
P5 C15 1.876(15)
P6 C18 1.785(17)
P6 C17 1.82(2)
P6 C16 1.846(18)
C3 C4 1.51(2)
C9 C10 1.48(3)
C15 C16 1.50(2)
P10 F10 1.5234
P10 F12 1.5669
P10 F11 1.5716
P10 F18 1.5870
P10 F19 1.5891
P10 F15 1.5954
P10 F16 1.6017
P10 F17 1.6112
P10 F14 1.6150
P10 F13 1.6162
